data_7211637
loop_
_publ_author_name
'Li, Cui-Jin'
'Lin, Zhuojia'
'Yun, Lei'
'Xie, Yu-Ling'
'Leng, Ji-Dong'
'Ou, Yong-Cong'
'Tong, Ming-Liang'

_publ_section_title
;
 Hydrothermal in situ ligand reaction: copper(II)-mediated stepwise
 oxidation of 2,3,5- and 2,4,6-trimethylpyridine to pyridinecarboxylates
;
_journal_issue 2
_journal_name_full CrystEngComm
_journal_page_first 425
_journal_paper_doi 10.1039/b911463g
_journal_volume 12
_journal_year 2010
_chemical_formula_sum 'C8 H3 Cu2 N O7'
_chemical_formula_weight 352.19
_chemical_name_systematic
;
?
;
_space_group_IT_number 52
_symmetry_cell_setting orthorhombic
_symmetry_space_group_name_Hall '-P 2a 2bc'
_symmetry_space_group_name_H-M 'P n n a'
_atom_sites_solution_hydrogens geom
_atom_sites_solution_primary direct
_atom_sites_solution_secondary difmap
_audit_creation_method SHELXL-97
_cell_angle_alpha 90.00
_cell_angle_beta 90.00
_cell_angle_gamma 90.00
_cell_formula_units_Z 8
_cell_length_a 8.909(2)
_cell_length_b 12.330(3)
_cell_length_c 17.476(4)
_cell_measurement_temperature 293(2)
_cell_volume 1919.7(8)
_computing_cell_refinement 'Bruker SMART (Bruker, 1998)'
_computing_data_collection 'Bruker SMART (Bruker, 1998)'
_computing_data_reduction 'Bruker SAINT + & SHELXTL (Bruker, 1998)'
_computing_molecular_graphics 'Bruker SHELXTL'
_computing_publication_material 'Bruker SHELXTL'
_computing_structure_refinement 'SHELXL-97 (Sheldrick, 1997)'
_computing_structure_solution 'SHELXS-97 (Sheldrick, 1990)'
_diffrn_ambient_temperature 293(2)
_diffrn_measured_fraction_theta_full 0.941
_diffrn_measured_fraction_theta_max 0.941
_diffrn_measurement_device_type 'Bruker SMART CCD area detector'
_diffrn_measurement_method '\f and \w scans'
_diffrn_radiation_monochromator graphite
_diffrn_radiation_source 'fine-focus sealed tube'
_diffrn_radiation_type MoK\a
_diffrn_radiation_wavelength 0.71073
_diffrn_reflns_av_R_equivalents 0.0454
_diffrn_reflns_av_sigmaI/netI 0.0619
_diffrn_reflns_limit_h_max 10
_diffrn_reflns_limit_h_min -5
_diffrn_reflns_limit_k_max 8
_diffrn_reflns_limit_k_min -14
_diffrn_reflns_limit_l_max 21
_diffrn_reflns_limit_l_min -17
_diffrn_reflns_number 3904
_diffrn_reflns_theta_full 25.99
_diffrn_reflns_theta_max 25.99
_diffrn_reflns_theta_min 2.02
_exptl_absorpt_coefficient_mu 4.459
_exptl_absorpt_correction_T_max 0.7664
_exptl_absorpt_correction_T_min 0.6445
_exptl_absorpt_correction_type multi-scan
_exptl_absorpt_process_details 'SADABS (Bruker, 2002)'
_exptl_crystal_colour dark-green
_exptl_crystal_density_diffrn 2.437
_exptl_crystal_density_method 'not measured'
_exptl_crystal_description prism
_exptl_crystal_F_000 1376
_exptl_crystal_size_max 0.11
_exptl_crystal_size_mid 0.08
_exptl_crystal_size_min 0.06
_refine_diff_density_max 1.717
_refine_diff_density_min -0.717
_refine_diff_density_rms 0.180
_refine_ls_extinction_method none
_refine_ls_goodness_of_fit_ref 1.076
_refine_ls_hydrogen_treatment constr
_refine_ls_matrix_type full
_refine_ls_number_parameters 164
_refine_ls_number_reflns 1782
_refine_ls_number_restraints 12
_refine_ls_restrained_S_all 1.073
_refine_ls_R_factor_all 0.0755
_refine_ls_R_factor_gt 0.0581
_refine_ls_shift/su_max 0.000
_refine_ls_shift/su_mean 0.000
_refine_ls_structure_factor_coef Fsqd
_refine_ls_weighting_details 'calc w=1/[\s^2^(Fo^2^)+(0.0515P)^2^+14.8749P] where P=(Fo^2^+2Fc^2^)/3'
_refine_ls_weighting_scheme calc
_refine_ls_wR_factor_gt 0.1274
_refine_ls_wR_factor_ref 0.1351
_reflns_number_gt 1432
_reflns_number_total 1782
_reflns_threshold_expression >2sigma(I)
_cod_data_source_file b911463g.txt
_cod_data_source_block 3
_cod_original_sg_symbol_H-M pnna
_cod_database_code 7211637

loop_
_symmetry_equiv_pos_as_xyz
'x, y, z'
'-x+1/2, -y, z'
'-x+1/2, y+1/2, -z+1/2'
'x, -y+1/2, -z+1/2'
'-x, -y, -z'
'x-1/2, y, -z'
'x-1/2, -y-1/2, z-1/2'
'-x, y-1/2, z-1/2'

loop_
_atom_site_label
_atom_site_type_symbol
_atom_site_fract_x
_atom_site_fract_y
_atom_site_fract_z
_atom_site_U_iso_or_equiv
_atom_site_adp_type
_atom_site_occupancy
_atom_site_symmetry_multiplicity
_atom_site_calc_flag
_atom_site_refinement_flags
Cu1 Cu -0.60987(10) 0.45174(8) 0.71715(6) 0.0179(3) Uani 1 1 d .
Cu2 Cu -0.19301(13) 0.7500 0.7500 0.0154(3) Uani 1 2 d S
Cu3 Cu -0.15698(14) 0.7500 0.2500 0.0141(3) Uani 1 2 d S
O1 O -0.8008(5) 0.4021(4) 0.7623(3) 0.0146(11) Uani 1 1 d .
H1O H -0.7912 0.4140 0.8175 0.017 Uiso 1 1 d R
O2 O -0.4612(5) 0.5180(4) 0.6518(3) 0.0201(13) Uani 1 1 d .
O3 O -0.3662(6) 0.6282(5) 0.7400(3) 0.0261(14) Uani 1 1 d .
O4 O -0.3343(7) 0.6293(6) 0.3795(3) 0.0368(17) Uani 1 1 d .
O5 O -0.1375(6) 0.7386(4) 0.3598(3) 0.0183(12) Uani 1 1 d .
O6 O -0.0248(6) 0.8644(5) 0.7114(3) 0.0227(13) Uani 1 1 d .
O7 O 0.0858(7) 0.9195(6) 0.6040(3) 0.0438(19) Uani 1 1 d .
N1 N -0.1965(6) 0.7271(5) 0.6416(3) 0.0145(13) Uani 1 1 d U
C1 C -0.2896(7) 0.6531(6) 0.6124(4) 0.0151(16) Uani 1 1 d U
C2 C -0.3010(7) 0.6385(6) 0.5352(4) 0.0147(16) Uani 1 1 d U
H2 H -0.3661 0.5867 0.5153 0.018 Uiso 1 1 calc R
C3 C -0.2142(8) 0.7019(7) 0.4867(4) 0.0156(15) Uani 1 1 d U
C4 C -0.1162(8) 0.7774(7) 0.5170(4) 0.0178(17) Uani 1 1 d U
H4 H -0.0563 0.8200 0.4855 0.021 Uiso 1 1 calc R
C5 C -0.1100(8) 0.7876(6) 0.5964(4) 0.0170(16) Uani 1 1 d U
C6 C -0.3786(8) 0.5954(6) 0.6739(4) 0.0141(16) Uani 1 1 d .
C7 C -0.2302(9) 0.6869(7) 0.4009(4) 0.0181(17) Uani 1 1 d .
C8 C -0.0053(9) 0.8659(7) 0.6387(5) 0.0220(18) Uani 1 1 d .

loop_
_atom_site_aniso_label
_atom_site_aniso_U_11
_atom_site_aniso_U_22
_atom_site_aniso_U_33
_atom_site_aniso_U_23
_atom_site_aniso_U_13
_atom_site_aniso_U_12
Cu1 0.0206(5) 0.0172(5) 0.0157(5) 0.0001(4) 0.0016(4) -0.0032(4)
Cu2 0.0154(6) 0.0231(8) 0.0078(7) -0.0033(6) 0.000 0.000
Cu3 0.0232(6) 0.0113(7) 0.0076(7) 0.0018(5) 0.000 0.000
O1 0.026(3) 0.010(3) 0.008(3) 0.000(2) 0.002(2) -0.005(2)
O2 0.020(3) 0.023(3) 0.017(3) -0.001(2) 0.004(2) -0.006(2)
O3 0.032(3) 0.040(4) 0.007(3) -0.002(3) 0.000(2) -0.014(3)
O4 0.036(3) 0.066(5) 0.009(3) -0.016(3) 0.002(3) -0.028(3)
O5 0.031(3) 0.013(3) 0.010(3) 0.003(2) 0.001(2) 0.002(2)
O6 0.031(3) 0.030(3) 0.006(3) -0.004(2) -0.005(2) -0.015(3)
O7 0.046(4) 0.069(5) 0.017(3) 0.007(3) -0.004(3) -0.044(4)
N1 0.016(3) 0.019(4) 0.009(3) -0.002(2) -0.003(2) 0.001(2)
C1 0.012(3) 0.015(4) 0.018(4) 0.001(3) 0.000(3) -0.005(3)
C2 0.014(3) 0.025(4) 0.006(4) -0.002(3) -0.006(3) 0.001(3)
C3 0.016(3) 0.022(4) 0.009(4) -0.003(3) -0.002(3) 0.002(3)
C4 0.020(4) 0.026(4) 0.007(4) -0.006(3) 0.000(3) -0.004(3)
C5 0.019(3) 0.017(4) 0.015(4) -0.003(3) -0.002(3) -0.008(3)
C6 0.013(3) 0.019(4) 0.010(4) -0.004(3) 0.000(3) 0.005(3)
C7 0.024(4) 0.024(5) 0.006(4) 0.000(3) 0.005(3) 0.003(4)
C8 0.024(4) 0.026(5) 0.015(5) 0.001(4) -0.003(4) -0.011(4)

loop_
_atom_type_symbol
_atom_type_description
_atom_type_scat_dispersion_real
_atom_type_scat_dispersion_imag
_atom_type_scat_source
C C 0.0033 0.0016 'International Tables Vol C Tables 4.2.6.8 and 6.1.1.4'
H H 0.0000 0.0000 'International Tables Vol C Tables 4.2.6.8 and 6.1.1.4'
N N 0.0061 0.0033 'International Tables Vol C Tables 4.2.6.8 and 6.1.1.4'
O O 0.0106 0.0060 'International Tables Vol C Tables 4.2.6.8 and 6.1.1.4'
Cu Cu 0.3201 1.2651 'International Tables Vol C Tables 4.2.6.8 and 6.1.1.4'

loop_
_geom_angle_atom_site_label_1
_geom_angle_atom_site_label_2
_geom_angle_atom_site_label_3
_geom_angle
_geom_angle_site_symmetry_1
_geom_angle_site_symmetry_3
O2 Cu1 O1 163.7(2) . .
O2 Cu1 O4 83.3(2) . 5_466
O1 Cu1 O4 88.2(2) . 5_466
O2 Cu1 O6 100.5(2) . 3_446
O1 Cu1 O6 95.7(2) . 3_446
O4 Cu1 O6 113.2(3) 5_466 3_446
O2 Cu1 O1 96.8(2) . 2_365
O1 Cu1 O1 77.9(2) . 2_365
O4 Cu1 O1 129.6(2) 5_466 2_365
O6 Cu1 O1 116.2(2) 3_446 2_365
O2 Cu1 Cu1 115.92(16) . 2_365
O1 Cu1 Cu1 49.83(15) . 2_365
O4 Cu1 Cu1 89.44(19) 5_466 2_365
O6 Cu1 Cu1 139.34(16) 3_446 2_365
O1 Cu1 Cu1 45.26(13) 2_365 2_365
N1 Cu2 N1 178.2(3) . 4_566
N1 Cu2 O3 78.8(2) . .
N1 Cu2 O3 99.8(2) 4_566 .
N1 Cu2 O3 99.8(2) . 4_566
N1 Cu2 O3 78.8(2) 4_566 4_566
O3 Cu2 O3 88.9(3) . 4_566
N1 Cu2 O6 78.4(2) . .
N1 Cu2 O6 102.9(2) 4_566 .
O3 Cu2 O6 157.21(19) . .
O3 Cu2 O6 93.8(2) 4_566 .
N1 Cu2 O6 102.9(2) . 4_566
N1 Cu2 O6 78.4(2) 4_566 4_566
O3 Cu2 O6 93.8(2) . 4_566
O3 Cu2 O6 157.21(19) 4_566 4_566
O6 Cu2 O6 92.4(3) . 4_566
O1 Cu3 O1 157.5(3) 5_466 8_465
O1 Cu3 O5 93.3(2) 5_466 .
O1 Cu3 O5 88.7(2) 8_465 .
O1 Cu3 O5 88.7(2) 5_466 4_565
O1 Cu3 O5 93.3(2) 8_465 4_565
O5 Cu3 O5 169.7(3) . 4_565
Cu3 O1 Cu1 115.2(2) 5_466 .
Cu3 O1 Cu1 135.4(3) 5_466 2_365
Cu1 O1 Cu1 84.91(19) . 2_365
Cu3 O1 H1O 105.8 5_466 .
Cu1 O1 H1O 105.8 . .
Cu1 O1 H1O 105.8 2_365 .
C6 O2 Cu1 122.5(5) . .
C6 O3 Cu2 111.6(5) . .
C7 O4 Cu1 136.6(5) . 5_466
C7 O5 Cu3 122.8(5) . .
C8 O6 Cu1 121.3(5) . 3_456
C8 O6 Cu2 114.3(5) . .
Cu1 O6 Cu2 124.1(3) 3_456 .
C5 N1 C1 121.0(6) . .
C5 N1 Cu2 119.7(5) . .
C1 N1 Cu2 119.3(5) . .
N1 C1 C2 121.0(7) . .
N1 C1 C6 112.0(6) . .
C2 C1 C6 127.0(7) . .
C1 C2 C3 119.2(7) . .
C1 C2 H2 120.4 . .
C3 C2 H2 120.4 . .
C4 C3 C2 119.9(7) . .
C4 C3 C7 121.3(7) . .
C2 C3 C7 118.8(7) . .
C3 C4 C5 117.9(7) . .
C3 C4 H4 121.1 . .
C5 C4 H4 121.1 . .
N1 C5 C4 121.1(7) . .
N1 C5 C8 114.7(7) . .
C4 C5 C8 124.2(7) . .
O3 C6 O2 126.0(7) . .
O3 C6 C1 117.9(7) . .
O2 C6 C1 116.2(7) . .
O4 C7 O5 127.6(7) . .
O4 C7 C3 116.3(7) . .
O5 C7 C3 116.0(7) . .
O7 C8 O6 126.5(7) . .
O7 C8 C5 120.7(7) . .
O6 C8 C5 112.8(7) . .

loop_
_geom_bond_atom_site_label_1
_geom_bond_atom_site_label_2
_geom_bond_distance
_geom_bond_site_symmetry_2
Cu1 O2 1.931(5) .
Cu1 O1 1.973(5) .
Cu1 O4 2.024(6) 5_466
Cu1 O6 2.039(5) 3_446
Cu1 O1 2.122(5) 2_365
Cu1 Cu1 2.766(2) 2_365
Cu2 N1 1.915(6) .
Cu2 N1 1.915(6) 4_566
Cu2 O3 2.160(6) .
Cu2 O3 2.160(6) 4_566
Cu2 O6 2.165(5) .
Cu2 O6 2.165(5) 4_566
Cu3 O1 1.925(5) 5_466
Cu3 O1 1.925(5) 8_465
Cu3 O5 1.932(5) .
Cu3 O5 1.932(5) 4_565
O1 Cu3 1.925(5) 5_466
O1 Cu1 2.122(5) 2_365
O1 H1O 0.9800 .
O2 C6 1.266(9) .
O3 C6 1.229(9) .
O4 C7 1.227(9) .
O4 Cu1 2.024(6) 5_466
O5 C7 1.267(9) .
O6 C8 1.283(9) .
O6 Cu1 2.039(5) 3_456
O7 C8 1.210(9) .
N1 C5 1.332(10) .
N1 C1 1.336(9) .
C1 C2 1.365(10) .
C1 C6 1.513(10) .
C2 C3 1.388(10) .
C2 H2 0.9300 .
C3 C4 1.381(11) .
C3 C7 1.518(10) .
C4 C5 1.394(10) .
C4 H4 0.9300 .
C5 C8 1.533(10) .

loop_
_geom_hbond_atom_site_label_D
_geom_hbond_atom_site_label_H
_geom_hbond_atom_site_label_A
_geom_hbond_distance_DH
_geom_hbond_distance_HA
_geom_hbond_distance_DA
_geom_hbond_angle_DHA
_geom_hbond_site_symmetry_A
O1 H1O O7 0.98 2.29 3.028(8) 131.6 3_446
